data_7249299
loop_
_publ_author_name
'Shinkawa, Shoyo'
'Kawahata, Masatoshi'
'Yamaguchi, Kentaro'
'Tominaga, Masahide'

_publ_section_title
;
 Dimeric structures of ketones and esters in porous adaptive crystals of
 adamantane-containing macrocycle
;
_journal_issue 38
_journal_name_full CrystEngComm
_journal_page_first 5358
_journal_page_last 5363
_journal_paper_doi 10.1039/D4CE00718B
_journal_volume 26
_journal_year 2024
_chemical_formula_sum 'C62 H60 Br4 N4 O8'
_chemical_formula_weight 1308.78
_space_group_crystal_system monoclinic
_space_group_IT_number 14
_space_group_name_Hall '-P 2ybc'
_space_group_name_H-M_alt 'P 1 21/c 1'
_atom_sites_solution_hydrogens mixed
_audit_creation_method SHELXL-2019/3
_audit_update_record
;
2024-06-24 deposited with the CCDC.	2024-09-02 downloaded from the CCDC.
;
_cell_angle_alpha 90
_cell_angle_beta 109.122(6)
_cell_angle_gamma 90
_cell_formula_units_Z 2
_cell_length_a 11.3262(17)
_cell_length_b 15.883(2)
_cell_length_c 16.168(2)
_cell_measurement_reflns_used 9490
_cell_measurement_temperature 100(2)
_cell_measurement_theta_max 78.75
_cell_measurement_theta_min 4.02
_cell_volume 2748.0(6)
_computing_cell_refinement 'SAINT (Bruker AXS, 2015)'
_computing_data_collection 'APEX3 (Bruker AXS, 2015)'
_computing_data_reduction 'SAINT (Bruker AXS, 2015)'
_computing_molecular_graphics 'ORTEP-3 for Windows (Farrugia, 1997)'
_computing_publication_material 'SHELXLE (H\"ubschle et al., 2011)'
_computing_structure_refinement 'SHELXL-2019/2 (Sheldrick, 2019)'
_computing_structure_solution 'SHELXT 2018/2 (Sheldrick, 2018)'
_diffrn_ambient_temperature 100(2)
_diffrn_detector_area_resol_mean 10.24
_diffrn_measured_fraction_theta_full 0.995
_diffrn_measured_fraction_theta_max 0.959
_diffrn_measurement_device_type 'BrukerD8 goniometer'
_diffrn_measurement_method 'omega and phi scans'
_diffrn_radiation_type CuK\a
_diffrn_radiation_wavelength 1.54178
_diffrn_reflns_av_R_equivalents 0.0390
_diffrn_reflns_av_unetI/netI 0.0232
_diffrn_reflns_Laue_measured_fraction_full 0.995
_diffrn_reflns_Laue_measured_fraction_max 0.959
_diffrn_reflns_limit_h_max 14
_diffrn_reflns_limit_h_min -13
_diffrn_reflns_limit_k_max 19
_diffrn_reflns_limit_k_min -20
_diffrn_reflns_limit_l_max 20
_diffrn_reflns_limit_l_min -19
_diffrn_reflns_number 39054
_diffrn_reflns_point_group_measured_fraction_full 0.995
_diffrn_reflns_point_group_measured_fraction_max 0.959
_diffrn_reflns_theta_full 67.679
_diffrn_reflns_theta_max 80.076
_diffrn_reflns_theta_min 4.015
_diffrn_source 'rotating-anode X-ray tube'
_exptl_absorpt_coefficient_mu 4.071
_exptl_absorpt_correction_T_max 0.8284
_exptl_absorpt_correction_T_min 0.6810
_exptl_absorpt_correction_type empirical
_exptl_absorpt_process_details 'SADABS Sheldrick 1996'
_exptl_crystal_colour colourless
_exptl_crystal_density_diffrn 1.582
_exptl_crystal_description prismatic
_exptl_crystal_F_000 1328
_exptl_crystal_size_max 0.100
_exptl_crystal_size_mid 0.050
_exptl_crystal_size_min 0.050
_refine_diff_density_max 1.778
_refine_diff_density_min -1.028
_refine_diff_density_rms 0.079
_refine_ls_extinction_method none
_refine_ls_goodness_of_fit_ref 1.026
_refine_ls_hydrogen_treatment mixed
_refine_ls_matrix_type full
_refine_ls_number_parameters 358
_refine_ls_number_reflns 5761
_refine_ls_number_restraints 0
_refine_ls_restrained_S_all 1.026
_refine_ls_R_factor_all 0.0369
_refine_ls_R_factor_gt 0.0345
_refine_ls_shift/su_max 0.001
_refine_ls_shift/su_mean 0.000
_refine_ls_structure_factor_coef Fsqd
_refine_ls_weighting_details 'w=1/[\s^2^(Fo^2^)+(0.0473P)^2^+4.7307P] where P=(Fo^2^+2Fc^2^)/3'
_refine_ls_weighting_scheme calc
_refine_ls_wR_factor_gt 0.0924
_refine_ls_wR_factor_ref 0.0945
_reflns_Friedel_coverage 0.000
_reflns_number_gt 5356
_reflns_number_total 5761
_reflns_threshold_expression 'I > 2\s(I)'
_cod_data_source_file d4ce00718b2.cif
_cod_data_source_block 1a
_cod_depositor_comments 'Adding full bibliography for 7249299--7249303.cif.'
_cod_original_cell_volume 2748.1(7)
_cod_original_sg_symbol_H-M 'P 21/c'
_cod_database_code 7249299
_shelx_shelxl_version_number 2019/3
_shelx_space_group_comment
;
The symmetry employed for this shelxl refinement is uniquely defined
by the following loop, which should always be used as a source of
symmetry information in preference to the above space-group names.
They are only intended as comments.
;
_shelx_estimated_absorpt_t_min 0.686
_shelx_estimated_absorpt_t_max 0.822

loop_
_space_group_symop_operation_xyz
'x, y, z'
'-x, y+1/2, -z+1/2'
'-x, -y, -z'
'x, -y-1/2, z-1/2'

loop_
_atom_site_label
_atom_site_type_symbol
_atom_site_fract_x
_atom_site_fract_y
_atom_site_fract_z
_atom_site_U_iso_or_equiv
_atom_site_adp_type
_atom_site_occupancy
_atom_site_site_symmetry_order
_atom_site_calc_flag
_atom_site_refinement_flags_posn
_atom_site_refinement_flags_adp
_atom_site_refinement_flags_occupancy
_atom_site_disorder_assembly
_atom_site_disorder_group
C1 C -0.1628(2) 0.53762(16) 0.26544(16) 0.0217(5) Uani 1 1 d . . . . .
H1A H -0.142407 0.487991 0.304615 0.026 Uiso 1 1 calc R U . . .
H1B H -0.232083 0.568433 0.276597 0.026 Uiso 1 1 calc R U . . .
C2 C -0.2044(2) 0.50833(17) 0.16984(16) 0.0236(5) Uani 1 1 d . . . . .
H2 H -0.279139 0.470951 0.158311 0.028 Uiso 1 1 calc R U . . .
C3 C -0.0977(2) 0.45880(15) 0.15403(16) 0.0226(5) Uani 1 1 d . . . . .
H3A H -0.124463 0.438531 0.092757 0.027 Uiso 1 1 calc R U . . .
H3B H -0.077382 0.409090 0.193100 0.027 Uiso 1 1 calc R U . . .
C4 C 0.0194(2) 0.51433(14) 0.17155(15) 0.0183(4) Uani 1 1 d . . . . .
C5 C -0.0171(2) 0.59144(15) 0.11008(15) 0.0208(5) Uani 1 1 d . . . . .
H5A H 0.056435 0.628646 0.120091 0.025 Uiso 1 1 calc R U . . .
H5B H -0.043797 0.572378 0.048391 0.025 Uiso 1 1 calc R U . . .
C6 C -0.1233(2) 0.64053(16) 0.12673(15) 0.0222(5) Uani 1 1 d . . . . .
H6 H -0.144577 0.690477 0.086923 0.027 Uiso 1 1 calc R U . . .
C7 C -0.2385(2) 0.58442(17) 0.10866(16) 0.0262(5) Uani 1 1 d . . . . .
H7A H -0.266470 0.565479 0.046923 0.031 Uiso 1 1 calc R U . . .
H7B H -0.307498 0.616303 0.118930 0.031 Uiso 1 1 calc R U . . .
C8 C -0.0818(2) 0.67082(15) 0.22250(15) 0.0201(4) Uani 1 1 d . . . . .
H8A H -0.150232 0.703314 0.232817 0.024 Uiso 1 1 calc R U . . .
H8B H -0.008493 0.708442 0.233722 0.024 Uiso 1 1 calc R U . . .
C9 C 0.9410(2) 0.45434(14) 0.73230(14) 0.0173(4) Uani 1 1 d . . . . .
H9A H 0.866532 0.417760 0.720383 0.021 Uiso 1 1 calc R U . . .
H9B H 0.918045 0.503260 0.692262 0.021 Uiso 1 1 calc R U . . .
C10 C 1.0475(2) 0.40462(15) 0.71419(14) 0.0181(4) Uani 1 1 d . . . . .
C11 C 0.1276(2) 0.46607(15) 0.15747(14) 0.0193(4) Uani 1 1 d . . . . .
C12 C 0.2272(2) 0.50957(16) 0.14442(15) 0.0214(5) Uani 1 1 d . . . . .
H12 H 0.227090 0.569379 0.144650 0.026 Uiso 1 1 calc R U . . .
C13 C 0.3261(2) 0.46685(16) 0.13114(16) 0.0235(5) Uani 1 1 d . . . . .
C14 C 0.3306(2) 0.38021(17) 0.13351(15) 0.0241(5) Uani 1 1 d . . . . .
C15 C 0.2341(3) 0.33591(17) 0.14637(17) 0.0287(5) Uani 1 1 d . . . . .
H15 H 0.236319 0.276128 0.147714 0.034 Uiso 1 1 calc R U . . .
C16 C 0.1330(2) 0.37854(16) 0.15744(17) 0.0264(5) Uani 1 1 d . . . . .
H16 H 0.065975 0.347131 0.165153 0.032 Uiso 1 1 calc R U . . .
C17 C 0.5405(2) 0.33170(16) 0.18039(15) 0.0224(5) Uani 1 1 d . . . . .
C18 C 0.6314(2) 0.28425(16) 0.16154(16) 0.0239(5) Uani 1 1 d . . . . .
H18 H 0.613721 0.259647 0.105218 0.029 Uiso 1 1 calc R U . . .
C19 C 0.7636(2) 0.31039(15) 0.29838(15) 0.0205(5) Uani 1 1 d . . . . .
C20 C 0.6747(2) 0.36073(15) 0.31607(15) 0.0222(5) Uani 1 1 d . . . . .
H20 H 0.694084 0.388511 0.370952 0.027 Uiso 1 1 calc R U . . .
C21 C 0.9146(2) 0.32263(16) 0.44257(14) 0.0205(5) Uani 1 1 d . . . . .
C22 C 1.0119(2) 0.37886(16) 0.47023(16) 0.0241(5) Uani 1 1 d . . . . .
H22 H 1.048702 0.400487 0.429625 0.029 Uiso 1 1 calc R U . . .
C23 C 1.0568(2) 0.40433(16) 0.55737(16) 0.0227(5) Uani 1 1 d . . . . .
H23 H 1.125280 0.442282 0.575574 0.027 Uiso 1 1 calc R U . . .
C24 C 1.0034(2) 0.37538(15) 0.61861(14) 0.0183(4) Uani 1 1 d . . . . .
C25 C 0.9051(2) 0.31774(15) 0.58989(14) 0.0186(4) Uani 1 1 d . . . . .
H25 H 0.866802 0.296799 0.629978 0.022 Uiso 1 1 calc R U . . .
C26 C 0.8627(2) 0.29075(15) 0.50333(15) 0.0199(5) Uani 1 1 d . . . . .
N1 N 0.5610(2) 0.37029(14) 0.25568(13) 0.0236(4) Uani 1 1 d . . . . .
N2 N 0.7433(2) 0.27286(14) 0.22159(13) 0.0238(4) Uani 1 1 d . . . . .
O1 O 0.42584(16) 0.33557(12) 0.11571(11) 0.0272(4) Uani 1 1 d . . . . .
O2 O 0.88051(16) 0.29406(11) 0.35610(11) 0.0238(4) Uani 1 1 d . . . . .
Br1 Br 0.45210(2) 0.52735(2) 0.10372(2) 0.03087(9) Uani 1 1 d . . . . .
Br2 Br 0.73548(2) 0.20799(2) 0.46840(2) 0.02402(8) Uani 1 1 d . . . . .
C27 C 0.4986(3) 0.5909(2) 0.3325(2) 0.0425(7) Uani 1 1 d . . . . .
H27A H 0.564166 0.625836 0.372369 0.064 Uiso 1 1 calc R U . . .
H27B H 0.444075 0.626253 0.285824 0.064 Uiso 1 1 calc R U . . .
H27C H 0.536974 0.547297 0.306795 0.064 Uiso 1 1 calc R U . . .
C28 C 0.4235(3) 0.55053(19) 0.38197(17) 0.0311(6) Uani 1 1 d . . . . .
C29 C 0.4010(3) 0.46645(19) 0.37999(18) 0.0331(6) Uani 1 1 d . . . . .
H29 H 0.431994 0.431049 0.344440 0.040 Uiso 1 1 calc R U . . .
C30 C 0.3319(3) 0.4307(2) 0.4301(2) 0.0362(6) Uani 1 1 d . . . . .
C31 C 0.3136(4) 0.3377(2) 0.4288(3) 0.0561(9) Uani 1 1 d . . . . .
H31A H 0.392137 0.309523 0.432554 0.084 Uiso 1 1 calc R U . . .
H31B H 0.248663 0.321487 0.374305 0.084 Uiso 1 1 calc R U . . .
H31C H 0.288058 0.321095 0.478832 0.084 Uiso 1 1 calc R U . . .
O3 O 0.3799(2) 0.60276(13) 0.42902(13) 0.0337(4) Uani 1 1 d . . . . .
H3 H 0.328(5) 0.560(3) 0.460(3) 0.087(16) Uiso 1 1 d . . . . .
O4 O 0.28590(19) 0.47566(14) 0.47658(14) 0.0375(5) Uani 1 1 d . . . . .

loop_
_atom_site_aniso_label
_atom_site_aniso_U_11
_atom_site_aniso_U_22
_atom_site_aniso_U_33
_atom_site_aniso_U_23
_atom_site_aniso_U_13
_atom_site_aniso_U_12
C1 0.0169(11) 0.0262(12) 0.0218(11) 0.0000(9) 0.0061(9) -0.0032(9)
C2 0.0153(11) 0.0301(13) 0.0230(12) -0.0045(10) 0.0030(9) -0.0051(9)
C3 0.0198(11) 0.0243(12) 0.0224(11) -0.0043(9) 0.0051(9) -0.0049(9)
C4 0.0161(10) 0.0206(11) 0.0170(10) -0.0012(8) 0.0040(8) -0.0010(9)
C5 0.0203(11) 0.0256(12) 0.0152(10) 0.0013(9) 0.0040(9) 0.0009(9)
C6 0.0203(11) 0.0269(12) 0.0167(11) 0.0038(9) 0.0023(9) 0.0048(9)
C7 0.0177(11) 0.0374(14) 0.0191(11) -0.0014(10) 0.0000(9) 0.0017(10)
C8 0.0188(11) 0.0235(11) 0.0171(10) 0.0018(9) 0.0047(9) 0.0011(9)
C9 0.0149(10) 0.0215(11) 0.0140(10) 0.0003(8) 0.0026(8) -0.0016(8)
C10 0.0154(10) 0.0227(11) 0.0153(10) -0.0004(8) 0.0041(8) -0.0014(9)
C11 0.0184(11) 0.0247(12) 0.0129(10) -0.0016(8) 0.0026(8) -0.0010(9)
C12 0.0198(11) 0.0230(11) 0.0204(11) 0.0010(9) 0.0052(9) 0.0005(9)
C13 0.0190(11) 0.0320(13) 0.0181(11) 0.0022(9) 0.0045(9) 0.0000(10)
C14 0.0239(12) 0.0306(13) 0.0155(10) -0.0025(9) 0.0032(9) 0.0071(10)
C15 0.0308(14) 0.0247(12) 0.0304(13) -0.0021(10) 0.0099(11) 0.0017(10)
C16 0.0268(13) 0.0252(12) 0.0277(12) -0.0010(10) 0.0099(10) -0.0010(10)
C17 0.0220(12) 0.0264(12) 0.0177(11) -0.0005(9) 0.0050(9) 0.0031(9)
C18 0.0245(12) 0.0300(13) 0.0173(11) -0.0041(9) 0.0069(9) 0.0027(10)
C19 0.0207(11) 0.0239(11) 0.0166(10) 0.0008(9) 0.0059(9) 0.0032(9)
C20 0.0250(12) 0.0248(12) 0.0163(10) -0.0012(9) 0.0059(9) 0.0059(9)
C21 0.0202(11) 0.0269(12) 0.0135(10) -0.0008(9) 0.0041(9) 0.0067(9)
C22 0.0246(12) 0.0315(13) 0.0183(11) 0.0045(9) 0.0100(9) 0.0032(10)
C23 0.0202(11) 0.0272(12) 0.0207(11) 0.0011(9) 0.0067(9) -0.0026(9)
C24 0.0160(10) 0.0227(11) 0.0155(10) 0.0012(8) 0.0044(8) 0.0016(9)
C25 0.0188(11) 0.0218(11) 0.0156(10) 0.0008(8) 0.0061(8) 0.0012(9)
C26 0.0181(11) 0.0223(11) 0.0178(11) 0.0000(8) 0.0037(9) 0.0022(9)
N1 0.0246(10) 0.0273(10) 0.0183(9) -0.0012(8) 0.0064(8) 0.0066(8)
N2 0.0242(10) 0.0280(10) 0.0203(10) -0.0037(8) 0.0088(8) 0.0041(8)
O1 0.0218(9) 0.0370(10) 0.0202(8) -0.0066(7) 0.0032(7) 0.0069(7)
O2 0.0217(8) 0.0344(10) 0.0144(8) -0.0029(7) 0.0047(7) 0.0073(7)
Br1 0.02081(14) 0.03510(16) 0.03863(17) 0.00553(11) 0.01237(12) 0.00129(10)
Br2 0.02613(14) 0.02538(14) 0.01903(13) -0.00375(9) 0.00532(10) -0.00434(9)
C27 0.0480(18) 0.0483(18) 0.0370(16) 0.0060(14) 0.0218(14) 0.0046(15)
C28 0.0275(13) 0.0408(15) 0.0231(12) 0.0020(11) 0.0055(10) 0.0057(12)
C29 0.0296(14) 0.0373(15) 0.0288(14) -0.0068(11) 0.0047(11) 0.0031(11)
C30 0.0247(13) 0.0369(15) 0.0381(15) -0.0034(12) -0.0018(12) -0.0032(11)
C31 0.050(2) 0.0431(19) 0.074(3) -0.0118(18) 0.0178(19) -0.0153(16)
O3 0.0403(11) 0.0319(10) 0.0318(10) 0.0008(8) 0.0158(9) 0.0046(8)
O4 0.0301(10) 0.0445(12) 0.0388(11) 0.0024(9) 0.0125(9) -0.0026(9)

loop_
_atom_type_symbol
_atom_type_description
_atom_type_scat_dispersion_real
_atom_type_scat_dispersion_imag
_atom_type_scat_source
C C 0.0181 0.0091 'International Tables Vol C Tables 4.2.6.8 and 6.1.1.4'
H H 0.0000 0.0000 'International Tables Vol C Tables 4.2.6.8 and 6.1.1.4'
N N 0.0311 0.0180 'International Tables Vol C Tables 4.2.6.8 and 6.1.1.4'
O O 0.0492 0.0322 'International Tables Vol C Tables 4.2.6.8 and 6.1.1.4'
Br Br -0.6763 1.2805 'International Tables Vol C Tables 4.2.6.8 and 6.1.1.4'

loop_
_geom_angle_atom_site_label_1
_geom_angle_atom_site_label_2
_geom_angle_atom_site_label_3
_geom_angle
_geom_angle_site_symmetry_1
_geom_angle_site_symmetry_3
_geom_angle_publ_flag
C2 C1 C10 110.81(19) . 3_666 ?
C2 C1 H1A 109.5 . . ?
C10 C1 H1A 109.5 3_666 . ?
C2 C1 H1B 109.5 . . ?
C10 C1 H1B 109.5 3_666 . ?
H1A C1 H1B 108.1 . . ?
C7 C2 C3 110.1(2) . . ?
C7 C2 C1 110.0(2) . . ?
C3 C2 C1 109.0(2) . . ?
C7 C2 H2 109.3 . . ?
C3 C2 H2 109.3 . . ?
C1 C2 H2 109.3 . . ?
C2 C3 C4 110.74(19) . . ?
C2 C3 H3A 109.5 . . ?
C4 C3 H3A 109.5 . . ?
C2 C3 H3B 109.5 . . ?
C4 C3 H3B 109.5 . . ?
H3A C3 H3B 108.1 . . ?
C11 C4 C3 111.75(19) . . ?
C11 C4 C5 111.15(19) . . ?
C3 C4 C5 107.64(19) . . ?
C11 C4 C9 109.16(18) . 3_666 ?
C3 C4 C9 108.47(18) . 3_666 ?
C5 C4 C9 108.58(18) . 3_666 ?
C6 C5 C4 110.52(19) . . ?
C6 C5 H5A 109.5 . . ?
C4 C5 H5A 109.5 . . ?
C6 C5 H5B 109.5 . . ?
C4 C5 H5B 109.5 . . ?
H5A C5 H5B 108.1 . . ?
C7 C6 C5 109.9(2) . . ?
C7 C6 C8 109.56(19) . . ?
C5 C6 C8 109.72(19) . . ?
C7 C6 H6 109.2 . . ?
C5 C6 H6 109.2 . . ?
C8 C6 H6 109.2 . . ?
C6 C7 C2 108.60(19) . . ?
C6 C7 H7A 110.0 . . ?
C2 C7 H7A 110.0 . . ?
C6 C7 H7B 110.0 . . ?
C2 C7 H7B 110.0 . . ?
H7A C7 H7B 108.4 . . ?
C6 C8 C10 110.63(19) . 3_666 ?
C6 C8 H8A 109.5 . . ?
C10 C8 H8A 109.5 3_666 . ?
C6 C8 H8B 109.5 . . ?
C10 C8 H8B 109.5 3_666 . ?
H8A C8 H8B 108.1 . . ?
C10 C9 C4 111.45(18) . 3_666 ?
C10 C9 H9A 109.3 . . ?
C4 C9 H9A 109.3 3_666 . ?
C10 C9 H9B 109.3 . . ?
C4 C9 H9B 109.3 3_666 . ?
H9A C9 H9B 108.0 . . ?
C24 C10 C1 111.68(18) . 3_666 ?
C24 C10 C8 111.24(19) . 3_666 ?
C1 C10 C8 108.05(19) 3_666 3_666 ?
C24 C10 C9 109.19(18) . . ?
C1 C10 C9 108.32(19) 3_666 . ?
C8 C10 C9 108.26(18) 3_666 . ?
C16 C11 C12 117.2(2) . . ?
C16 C11 C4 122.7(2) . . ?
C12 C11 C4 120.2(2) . . ?
C13 C12 C11 121.0(2) . . ?
C13 C12 H12 119.5 . . ?
C11 C12 H12 119.5 . . ?
C14 C13 C12 120.6(2) . . ?
C14 C13 Br1 119.39(19) . . ?
C12 C13 Br1 119.90(19) . . ?
C15 C14 C13 119.5(2) . . ?
C15 C14 O1 118.6(2) . . ?
C13 C14 O1 121.7(2) . . ?
C14 C15 C16 120.0(2) . . ?
C14 C15 H15 120.0 . . ?
C16 C15 H15 120.0 . . ?
C11 C16 C15 121.6(2) . . ?
C11 C16 H16 119.2 . . ?
C15 C16 H16 119.2 . . ?
N1 C17 O1 121.3(2) . . ?
N1 C17 C18 122.5(2) . . ?
O1 C17 C18 116.1(2) . . ?
N2 C18 C17 120.7(2) . . ?
N2 C18 H18 119.7 . . ?
C17 C18 H18 119.7 . . ?
N2 C19 O2 112.6(2) . . ?
N2 C19 C20 122.4(2) . . ?
O2 C19 C20 124.9(2) . . ?
N1 C20 C19 120.1(2) . . ?
N1 C20 H20 119.9 . . ?
C19 C20 H20 119.9 . . ?
C22 C21 C26 119.0(2) . . ?
C22 C21 O2 117.7(2) . . ?
C26 C21 O2 123.0(2) . . ?
C21 C22 C23 120.4(2) . . ?
C21 C22 H22 119.8 . . ?
C23 C22 H22 119.8 . . ?
C22 C23 C24 121.5(2) . . ?
C22 C23 H23 119.2 . . ?
C24 C23 H23 119.2 . . ?
C23 C24 C25 117.6(2) . . ?
C23 C24 C10 122.8(2) . . ?
C25 C24 C10 119.62(19) . . ?
C26 C25 C24 120.7(2) . . ?
C26 C25 H25 119.6 . . ?
C24 C25 H25 119.6 . . ?
C25 C26 C21 120.7(2) . . ?
C25 C26 Br2 119.48(18) . . ?
C21 C26 Br2 119.78(18) . . ?
C17 N1 C20 117.2(2) . . ?
C19 N2 C18 116.9(2) . . ?
C17 O1 C14 117.77(18) . . ?
C19 O2 C21 120.51(18) . . ?
C28 C27 H27A 109.5 . . ?
C28 C27 H27B 109.5 . . ?
H27A C27 H27B 109.5 . . ?
C28 C27 H27C 109.5 . . ?
H27A C27 H27C 109.5 . . ?
H27B C27 H27C 109.5 . . ?
O3 C28 C29 121.7(3) . . ?
O3 C28 C27 115.1(3) . . ?
C29 C28 C27 123.2(3) . . ?
C28 C29 C30 121.0(3) . . ?
C28 C29 H29 119.5 . . ?
C30 C29 H29 119.5 . . ?
O4 C30 C29 121.7(3) . . ?
O4 C30 C31 119.0(3) . . ?
C29 C30 C31 119.3(3) . . ?
C30 C31 H31A 109.5 . . ?
C30 C31 H31B 109.5 . . ?
H31A C31 H31B 109.5 . . ?
C30 C31 H31C 109.5 . . ?
H31A C31 H31C 109.5 . . ?
H31B C31 H31C 109.5 . . ?
C28 O3 H3 103(3) . . ?
C30 O4 H3 101(2) . . ?

loop_
_geom_bond_atom_site_label_1
_geom_bond_atom_site_label_2
_geom_bond_distance
_geom_bond_site_symmetry_2
_geom_bond_publ_flag
C1 C2 1.533(3) . ?
C1 C10 1.541(3) 3_666 ?
C1 H1A 0.9900 . ?
C1 H1B 0.9900 . ?
C2 C7 1.529(4) . ?
C2 C3 1.533(3) . ?
C2 H2 1.0000 . ?
C3 C4 1.540(3) . ?
C3 H3A 0.9900 . ?
C3 H3B 0.9900 . ?
C4 C11 1.525(3) . ?
C4 C5 1.546(3) . ?
C4 C9 1.552(3) 3_666 ?
C5 C6 1.530(3) . ?
C5 H5A 0.9900 . ?
C5 H5B 0.9900 . ?
C6 C7 1.527(4) . ?
C6 C8 1.541(3) . ?
C6 H6 1.0000 . ?
C7 H7A 0.9900 . ?
C7 H7B 0.9900 . ?
C8 C10 1.541(3) 3_666 ?
C8 H8A 0.9900 . ?
C8 H8B 0.9900 . ?
C9 C10 1.548(3) . ?
C9 H9A 0.9900 . ?
C9 H9B 0.9900 . ?
C10 C24 1.532(3) . ?
C11 C16 1.391(4) . ?
C11 C12 1.396(3) . ?
C12 C13 1.386(3) . ?
C12 H12 0.9500 . ?
C13 C14 1.377(4) . ?
C13 Br1 1.889(2) . ?
C14 C15 1.372(4) . ?
C14 O1 1.397(3) . ?
C15 C16 1.392(4) . ?
C15 H15 0.9500 . ?
C16 H16 0.9500 . ?
C17 N1 1.314(3) . ?
C17 O1 1.376(3) . ?
C17 C18 1.389(3) . ?
C18 N2 1.332(3) . ?
C18 H18 0.9500 . ?
C19 N2 1.328(3) . ?
C19 O2 1.372(3) . ?
C19 C20 1.387(3) . ?
C20 N1 1.345(3) . ?
C20 H20 0.9500 . ?
C21 C22 1.374(4) . ?
C21 C26 1.395(3) . ?
C21 O2 1.398(3) . ?
C22 C23 1.392(3) . ?
C22 H22 0.9500 . ?
C23 C24 1.396(3) . ?
C23 H23 0.9500 . ?
C24 C25 1.399(3) . ?
C25 C26 1.390(3) . ?
C25 H25 0.9500 . ?
C26 Br2 1.895(2) . ?
C27 C28 1.490(4) . ?
C27 H27A 0.9800 . ?
C27 H27B 0.9800 . ?
C27 H27C 0.9800 . ?
C28 O3 1.326(3) . ?
C28 C29 1.358(4) . ?
C29 C30 1.416(4) . ?
C29 H29 0.9500 . ?
C30 O4 1.266(4) . ?
C30 C31 1.490(5) . ?
C31 H31A 0.9800 . ?
C31 H31B 0.9800 . ?
C31 H31C 0.9800 . ?
O3 H3 1.11(5) . ?
O4 H3 1.48(5) . ?

loop_
_geom_torsion_atom_site_label_1
_geom_torsion_atom_site_label_2
_geom_torsion_atom_site_label_3
_geom_torsion_atom_site_label_4
_geom_torsion
_geom_torsion_site_symmetry_1
_geom_torsion_site_symmetry_2
_geom_torsion_site_symmetry_3
_geom_torsion_site_symmetry_4
_geom_torsion_publ_flag
C10 C1 C2 C7 -60.2(3) 3_666 . . . ?
C10 C1 C2 C3 60.6(3) 3_666 . . . ?
C7 C2 C3 C4 60.2(3) . . . . ?
C1 C2 C3 C4 -60.4(3) . . . . ?
C2 C3 C4 C11 179.21(19) . . . . ?
C2 C3 C4 C5 -58.5(2) . . . . ?
C2 C3 C4 C9 58.8(2) . . . 3_666 ?
C11 C4 C5 C6 -178.45(19) . . . . ?
C3 C4 C5 C6 58.9(2) . . . . ?
C9 C4 C5 C6 -58.4(2) 3_666 . . . ?
C4 C5 C6 C7 -61.0(2) . . . . ?
C4 C5 C6 C8 59.6(3) . . . . ?
C5 C6 C7 C2 60.1(2) . . . . ?
C8 C6 C7 C2 -60.5(3) . . . . ?
C3 C2 C7 C6 -59.7(3) . . . . ?
C1 C2 C7 C6 60.4(3) . . . . ?
C7 C6 C8 C10 60.7(2) . . . 3_666 ?
C5 C6 C8 C10 -60.1(2) . . . 3_666 ?
C4 C9 C10 C24 -179.96(18) 3_666 . . . ?
C4 C9 C10 C1 -58.1(2) 3_666 . . 3_666 ?
C4 C9 C10 C8 58.8(2) 3_666 . . 3_666 ?
C3 C4 C11 C16 -19.4(3) . . . . ?
C5 C4 C11 C16 -139.7(2) . . . . ?
C9 C4 C11 C16 100.5(3) 3_666 . . . ?
C3 C4 C11 C12 160.9(2) . . . . ?
C5 C4 C11 C12 40.7(3) . . . . ?
C9 C4 C11 C12 -79.1(3) 3_666 . . . ?
C16 C11 C12 C13 0.6(3) . . . . ?
C4 C11 C12 C13 -179.7(2) . . . . ?
C11 C12 C13 C14 -2.3(4) . . . . ?
C11 C12 C13 Br1 174.57(17) . . . . ?
C12 C13 C14 C15 2.1(4) . . . . ?
Br1 C13 C14 C15 -174.74(19) . . . . ?
C12 C13 C14 O1 176.5(2) . . . . ?
Br1 C13 C14 O1 -0.3(3) . . . . ?
C13 C14 C15 C16 -0.4(4) . . . . ?
O1 C14 C15 C16 -175.0(2) . . . . ?
C12 C11 C16 C15 1.1(4) . . . . ?
C4 C11 C16 C15 -178.6(2) . . . . ?
C14 C15 C16 C11 -1.2(4) . . . . ?
N1 C17 C18 N2 3.0(4) . . . . ?
O1 C17 C18 N2 -176.3(2) . . . . ?
N2 C19 C20 N1 2.8(4) . . . . ?
O2 C19 C20 N1 -177.7(2) . . . . ?
C26 C21 C22 C23 -0.8(4) . . . . ?
O2 C21 C22 C23 -174.8(2) . . . . ?
C21 C22 C23 C24 -1.4(4) . . . . ?
C22 C23 C24 C25 1.8(4) . . . . ?
C22 C23 C24 C10 -177.7(2) . . . . ?
C1 C10 C24 C23 -4.9(3) 3_666 . . . ?
C8 C10 C24 C23 -125.8(2) 3_666 . . . ?
C9 C10 C24 C23 114.8(2) . . . . ?
C1 C10 C24 C25 175.5(2) 3_666 . . . ?
C8 C10 C24 C25 54.7(3) 3_666 . . . ?
C9 C10 C24 C25 -64.7(3) . . . . ?
C23 C24 C25 C26 0.0(3) . . . . ?
C10 C24 C25 C26 179.5(2) . . . . ?
C24 C25 C26 C21 -2.1(4) . . . . ?
C24 C25 C26 Br2 176.55(17) . . . . ?
C22 C21 C26 C25 2.5(3) . . . . ?
O2 C21 C26 C25 176.2(2) . . . . ?
C22 C21 C26 Br2 -176.14(18) . . . . ?
O2 C21 C26 Br2 -2.5(3) . . . . ?
O1 C17 N1 C20 177.9(2) . . . . ?
C18 C17 N1 C20 -1.4(4) . . . . ?
C19 C20 N1 C17 -1.3(4) . . . . ?
O2 C19 N2 C18 179.2(2) . . . . ?
C20 C19 N2 C18 -1.2(4) . . . . ?
C17 C18 N2 C19 -1.6(4) . . . . ?
N1 C17 O1 C14 -1.6(4) . . . . ?
C18 C17 O1 C14 177.7(2) . . . . ?
C15 C14 O1 C17 -108.0(3) . . . . ?
C13 C14 O1 C17 77.6(3) . . . . ?
N2 C19 O2 C21 -174.7(2) . . . . ?
C20 C19 O2 C21 5.8(4) . . . . ?
C22 C21 O2 C19 -117.7(2) . . . . ?
C26 C21 O2 C19 68.6(3) . . . . ?
O3 C28 C29 C30 -1.5(4) . . . . ?
C27 C28 C29 C30 178.2(3) . . . . ?
C28 C29 C30 O4 1.9(4) . . . . ?
C28 C29 C30 C31 -177.6(3) . . . . ?
